data_7043020
loop_
_publ_author_name
'Hill, Anthony'
'Ward, Jas S.'

_publ_section_title
;
 Synthetic and Structural Studies of Phosphine Coordinated Boronium Salts
;
_journal_name_full 'Dalton Trans.'
_journal_paper_doi 10.1039/C7DT01023K
_journal_year 2017
_chemical_compound_source 'Research School of Chemistry'
_chemical_formula_moiety 'C24 H46 B1 P2, F6 Sb1'
_chemical_formula_sum 'C24 H46 B F6 P2 Sb'
_chemical_formula_weight 643.13
_space_group_IT_number 14
_symmetry_cell_setting monoclinic
_symmetry_space_group_name_Hall '-P 2yn'
_symmetry_space_group_name_H-M 'P 1 21/n 1'
_atom_sites_solution_hydrogens difmap
_atom_sites_solution_primary other
_audit_update_record
;
2013-06-07 deposited with the CCDC.
2017-05-12 downloaded from the CCDC.
;
_cell_angle_alpha 90
_cell_angle_beta 91.516(2)
_cell_angle_gamma 90
_cell_formula_units_Z 4
_cell_length_a 10.2490(2)
_cell_length_b 19.1746(7)
_cell_length_c 15.1472(5)
_cell_measurement_reflns_used 18651
_cell_measurement_temperature 200
_cell_measurement_theta_max 29
_cell_measurement_theta_min 2.55
_cell_volume 2975.69(16)
_computing_cell_refinement 'DENZO/SCALEPACK (Otwinowski & Minor, 1997)'
_computing_data_collection 'COLLECT (Nonius, 2001).'
_computing_data_reduction 'DENZO/SCALEPACK (Otwinowski & Minor, 1997)'
_computing_molecular_graphics 'Ortep-3 for windows (Farrugia, 1997)'
_computing_publication_material 'CRYSTALS (Betteridge et al., 2003)'
_computing_structure_refinement 'CRYSTALS (Betteridge et al., 2003)'
_computing_structure_solution 'Superflip (Palatinus & Chapuis, 2007)'
_diffrn_ambient_temperature 200
_diffrn_measured_fraction_theta_full 0.994
_diffrn_measured_fraction_theta_max 0.992
_diffrn_measurement_device Area
_diffrn_measurement_device_type 'Nonius KappaCCD'
_diffrn_measurement_method \w
_diffrn_radiation_monochromator graphite
_diffrn_radiation_type 'Mo K\a'
_diffrn_radiation_wavelength 0.71073
_diffrn_reflns_av_R_equivalents 0.057
_diffrn_reflns_limit_h_max 11
_diffrn_reflns_limit_h_min -13
_diffrn_reflns_limit_k_max 24
_diffrn_reflns_limit_k_min -24
_diffrn_reflns_limit_l_max 18
_diffrn_reflns_limit_l_min -19
_diffrn_reflns_number 33770
_diffrn_reflns_theta_full 25.302
_diffrn_reflns_theta_max 27.502
_diffrn_reflns_theta_min 2.598
_diffrn_standards_number 0
_exptl_absorpt_coefficient_mu 1.083
_exptl_absorpt_correction_T_max 0.897
_exptl_absorpt_correction_T_min 0.824
_exptl_absorpt_correction_type integration
_exptl_absorpt_process_details
;
Gaussian integration (Coppens, 1970)
;
_exptl_crystal_colour colourless
_exptl_crystal_density_diffrn 1.435
_exptl_crystal_density_method 'not measured'
_exptl_crystal_description prism
_exptl_crystal_F_000 1320
_exptl_crystal_size_max 0.410
_exptl_crystal_size_mid 0.120
_exptl_crystal_size_min 0.120
_refine_diff_density_max 2.67
_refine_diff_density_min -2.23
_refine_ls_extinction_coef 57(8)
_refine_ls_extinction_method 'Larson (1970), Equation 22'
_refine_ls_goodness_of_fit_ref 0.9380
_refine_ls_hydrogen_treatment constr
_refine_ls_matrix_type full
_refine_ls_number_parameters 308
_refine_ls_number_reflns 6784
_refine_ls_number_restraints 0
_refine_ls_R_factor_all 0.0833
_refine_ls_R_factor_gt 0.0556
_refine_ls_shift/su_max 0.0003246
_refine_ls_shift/su_mean 0.0000421
_refine_ls_structure_factor_coef Fsqd
_refine_ls_weighting_details
;
 Method, part 1, Chebychev polynomial, (Watkin, 1994, Prince, 1982) 
 [weight] = 1.0/[A~0~*T~0~(x)+A~1~*T~1~(x) ... +A~n-1~]*T~n-1~(x)] 
 where A~i~ are the Chebychev coefficients listed below and x= Fcalc/Fmax 
 Method = Robust Weighting (Prince, 1982) 
 W = [weight] * [1-(deltaF/6*sigmaF)^2^]^2^ 
 A~i~ are: 
 17.2 25.0 11.8 2.87 
;
_refine_ls_weighting_scheme calc
_refine_ls_wR_factor_all 0.1504
_refine_ls_wR_factor_gt 0.1234
_refine_ls_wR_factor_ref 0.1504
_reflns_limit_h_max 13
_reflns_limit_h_min -13
_reflns_limit_k_max 24
_reflns_limit_k_min 0
_reflns_limit_l_max 19
_reflns_limit_l_min 0
_reflns_number_gt 4882
_reflns_number_total 6792
_reflns_threshold_expression I>2.0\s(I)
_oxford_diffrn_Wilson_B_factor 2.97
_oxford_diffrn_Wilson_scale 38.67
_oxford_refine_ls_r_factor_ref 0.0833
_oxford_refine_ls_scale 0.19792(16)
_oxford_reflns_number_all 6784
_oxford_reflns_threshold_expression_ref I>-10.0\s(I)
_cod_data_source_file c7dt01023k2.cif
_cod_data_source_block 1
_cod_depositor_comments
;
The following automatic conversions were performed:

'_atom_sites_solution_primary' value 'Other' changed to 'other'
according to
/home/data/users/saulius/crontab/automatic-downloads/rss-feeds/RSC/lib/dictionaries/cif_core.dic
dictionary named 'cif_core.dic' version 2.4.2 from 2011-04-26.

Automatic conversion script
Id: cif_fix_values 4973 2017-02-22 13:04:09Z antanas 
;
_cod_original_sg_symbol_H-M 'P 21/n '
_cod_original_formula_sum 'C24 H46 B1 F6 P2 Sb1'
_cod_database_code 7043020

loop_
_symmetry_equiv_pos_as_xyz
x,y,z
-x,-y,-z
x+1/2,-y+1/2,z+1/2
-x+1/2,y+1/2,-z+1/2

loop_
_atom_site_label
_atom_site_type_symbol
_atom_site_fract_x
_atom_site_fract_y
_atom_site_fract_z
_atom_site_U_iso_or_equiv
_atom_site_occupancy
_atom_site_adp_type
_atom_site_refinement_flags_posn
B1 B 0.7631(6) 0.4010(3) 0.1258(4) 0.0365 1.0000 Uani .
F1 F 0.0298(6) 0.1525(3) 0.1017(4) 0.1149 1.0000 Uani .
F2 F 0.0768(5) 0.2807(3) 0.1281(4) 0.0948 1.0000 Uani .
F3 F 0.1685(6) 0.1869(3) 0.2401(3) 0.1152 1.0000 Uani .
F4 F 0.3285(5) 0.2558(4) 0.1417(6) 0.1429 1.0000 Uani .
F5 F 0.1858(7) 0.2142(4) -0.0010(3) 0.1328 1.0000 Uani .
F6 F 0.2828(8) 0.1242(4) 0.1113(5) 0.1568 1.0000 Uani .
P1 P 0.82661(12) 0.35354(6) 0.23095(8) 0.0300 1.0000 Uani .
P2 P 0.83010(11) 0.36830(6) 0.01664(8) 0.0303 1.0000 Uani .
Sb1 Sb 0.18348(4) 0.20389(2) 0.11857(3) 0.0517 1.0000 Uani .
C11 C 0.7838(4) 0.2615(2) 0.2403(3) 0.0314 1.0000 Uani .
C12 C 0.6363(5) 0.2491(3) 0.2472(4) 0.0388 1.0000 Uani .
C13 C 0.6080(6) 0.1710(3) 0.2492(4) 0.0474 1.0000 Uani .
C14 C 0.6808(6) 0.1352(3) 0.3250(4) 0.0506 1.0000 Uani .
C15 C 0.8268(6) 0.1485(3) 0.3208(4) 0.0484 1.0000 Uani .
C16 C 0.8579(5) 0.2267(3) 0.3182(3) 0.0394 1.0000 Uani .
C21 C 0.7778(5) 0.4021(2) 0.3292(3) 0.0327 1.0000 Uani .
C22 C 0.6406(5) 0.4328(3) 0.3183(4) 0.0395 1.0000 Uani .
C23 C 0.6016(6) 0.4706(3) 0.4022(4) 0.0473 1.0000 Uani .
C24 C 0.6996(6) 0.5266(3) 0.4273(4) 0.0463 1.0000 Uani .
C25 C 0.8382(6) 0.4974(3) 0.4361(4) 0.0483 1.0000 Uani .
C26 C 0.8771(5) 0.4591(3) 0.3521(3) 0.0390 1.0000 Uani .
C31 C 0.7956(4) 0.2776(2) -0.0099(3) 0.0301 1.0000 Uani .
C32 C 0.6491(5) 0.2615(3) -0.0178(3) 0.0381 1.0000 Uani .
C33 C 0.6282(5) 0.1836(3) -0.0324(4) 0.0471 1.0000 Uani .
C34 C 0.6977(5) 0.1582(3) -0.1137(4) 0.0446 1.0000 Uani .
C35 C 0.8423(5) 0.1754(3) -0.1087(3) 0.0397 1.0000 Uani .
C36 C 0.8654(5) 0.2533(3) -0.0924(3) 0.0382 1.0000 Uani .
C41 C 0.7762(5) 0.4240(3) -0.0754(3) 0.0381 1.0000 Uani .
C42 C 0.6368(6) 0.4482(3) -0.0678(4) 0.0560 1.0000 Uani .
C43 C 0.5933(7) 0.4911(4) -0.1487(5) 0.0651 1.0000 Uani .
C44 C 0.6843(8) 0.5528(4) -0.1603(6) 0.0834 1.0000 Uani .
C45 C 0.8237(8) 0.5297(5) -0.1681(7) 0.0976 1.0000 Uani .
C46 C 0.8671(7) 0.4860(4) -0.0869(5) 0.0682 1.0000 Uani .
H1 H 0.7881 0.4555 0.1323 0.0439 1.0000 Uiso R
H2 H 0.6582 0.3954 0.1223 0.0439 1.0000 Uiso R
H111 H 0.8108 0.2391 0.1879 0.0377 1.0000 Uiso R
H121 H 0.6065 0.2699 0.2999 0.0466 1.0000 Uiso R
H122 H 0.5922 0.2695 0.1977 0.0466 1.0000 Uiso R
H131 H 0.6341 0.1509 0.1951 0.0569 1.0000 Uiso R
H132 H 0.5169 0.1642 0.2556 0.0569 1.0000 Uiso R
H141 H 0.6499 0.1527 0.3793 0.0607 1.0000 Uiso R
H142 H 0.6652 0.0864 0.3218 0.0607 1.0000 Uiso R
H151 H 0.8688 0.1286 0.3714 0.0581 1.0000 Uiso R
H152 H 0.8588 0.1272 0.2691 0.0581 1.0000 Uiso R
H161 H 0.9491 0.2329 0.3114 0.0473 1.0000 Uiso R
H162 H 0.8324 0.2477 0.3718 0.0473 1.0000 Uiso R
H211 H 0.7771 0.3703 0.3773 0.0392 1.0000 Uiso R
H221 H 0.6392 0.4650 0.2705 0.0474 1.0000 Uiso R
H222 H 0.5803 0.3963 0.3061 0.0474 1.0000 Uiso R
H231 H 0.5971 0.4378 0.4490 0.0568 1.0000 Uiso R
H232 H 0.5184 0.4915 0.3926 0.0568 1.0000 Uiso R
H241 H 0.6763 0.5463 0.4822 0.0556 1.0000 Uiso R
H242 H 0.6975 0.5617 0.3831 0.0556 1.0000 Uiso R
H251 H 0.8974 0.5348 0.4468 0.0580 1.0000 Uiso R
H252 H 0.8426 0.4657 0.4843 0.0580 1.0000 Uiso R
H261 H 0.9607 0.4386 0.3612 0.0468 1.0000 Uiso R
H262 H 0.8800 0.4915 0.3047 0.0468 1.0000 Uiso R
H311 H 0.8296 0.2505 0.0380 0.0361 1.0000 Uiso R
H321 H 0.6119 0.2866 -0.0664 0.0457 1.0000 Uiso R
H322 H 0.6081 0.2754 0.0349 0.0457 1.0000 Uiso R
H331 H 0.6612 0.1589 0.0179 0.0566 1.0000 Uiso R
H332 H 0.5374 0.1747 -0.0398 0.0566 1.0000 Uiso R
H341 H 0.6596 0.1800 -0.1645 0.0536 1.0000 Uiso R
H342 H 0.6875 0.1091 -0.1183 0.0536 1.0000 Uiso R
H351 H 0.8805 0.1626 -0.1628 0.0476 1.0000 Uiso R
H352 H 0.8822 0.1497 -0.0617 0.0476 1.0000 Uiso R
H361 H 0.9564 0.2615 -0.0847 0.0458 1.0000 Uiso R
H362 H 0.8330 0.2790 -0.1420 0.0458 1.0000 Uiso R
H411 H 0.7802 0.3967 -0.1276 0.0457 1.0000 Uiso R
H421 H 0.6300 0.4762 -0.0164 0.0672 1.0000 Uiso R
H422 H 0.5816 0.4087 -0.0632 0.0672 1.0000 Uiso R
H431 H 0.5071 0.5076 -0.1408 0.0781 1.0000 Uiso R
H432 H 0.5951 0.4624 -0.1998 0.0781 1.0000 Uiso R
H441 H 0.6586 0.5773 -0.2124 0.1001 1.0000 Uiso R
H442 H 0.6780 0.5828 -0.1107 0.1001 1.0000 Uiso R
H451 H 0.8782 0.5696 -0.1720 0.1171 1.0000 Uiso R
H452 H 0.8315 0.5022 -0.2199 0.1171 1.0000 Uiso R
H461 H 0.9534 0.4696 -0.0948 0.0818 1.0000 Uiso R
H462 H 0.8653 0.5145 -0.0356 0.0818 1.0000 Uiso R

loop_
_atom_site_aniso_label
_atom_site_aniso_U_11
_atom_site_aniso_U_22
_atom_site_aniso_U_33
_atom_site_aniso_U_23
_atom_site_aniso_U_13
_atom_site_aniso_U_12
B1 0.047(3) 0.027(3) 0.036(3) 0.001(2) 0.002(2) 0.007(2)
F1 0.104(4) 0.122(5) 0.117(4) 0.003(4) -0.024(3) -0.045(4)
F2 0.088(3) 0.084(3) 0.112(4) -0.015(3) -0.001(3) 0.041(3)
F3 0.145(5) 0.143(5) 0.057(3) 0.001(3) -0.029(3) 0.013(4)
F4 0.063(3) 0.123(5) 0.241(8) 0.011(5) -0.033(4) -0.026(3)
F5 0.152(6) 0.188(7) 0.061(3) 0.015(4) 0.040(3) 0.031(5)
F6 0.182(7) 0.112(5) 0.173(7) -0.050(5) -0.039(5) 0.090(5)
P1 0.0310(6) 0.0290(6) 0.0302(5) -0.0002(4) 0.0015(4) 0.0018(4)
P2 0.0315(6) 0.0306(6) 0.0287(5) 0.0021(4) -0.0020(4) -0.0010(4)
Sb1 0.0466(2) 0.0622(3) 0.0459(2) -0.01610(18) -0.00721(15) 0.01480(18)
C11 0.036(2) 0.033(2) 0.025(2) 0.0008(17) 0.0030(17) -0.0002(18)
C12 0.036(2) 0.035(3) 0.046(3) 0.001(2) 0.003(2) -0.001(2)
C13 0.049(3) 0.038(3) 0.055(3) -0.004(2) 0.004(2) -0.007(2)
C14 0.070(4) 0.028(3) 0.055(3) 0.005(2) 0.014(3) 0.001(2)
C15 0.061(4) 0.032(3) 0.053(3) 0.009(2) 0.002(3) 0.008(2)
C16 0.042(3) 0.038(3) 0.037(2) 0.007(2) -0.004(2) 0.008(2)
C21 0.037(2) 0.032(2) 0.030(2) 0.0007(18) 0.0007(18) 0.0012(18)
C22 0.032(2) 0.040(3) 0.047(3) -0.010(2) 0.003(2) 0.001(2)
C23 0.046(3) 0.041(3) 0.056(3) -0.013(2) 0.011(2) 0.003(2)
C24 0.055(3) 0.035(3) 0.050(3) -0.011(2) 0.011(2) 0.000(2)
C25 0.054(3) 0.044(3) 0.047(3) -0.012(2) -0.009(2) 0.000(2)
C26 0.035(2) 0.034(2) 0.047(3) -0.005(2) -0.004(2) 0.002(2)
C31 0.033(2) 0.030(2) 0.027(2) 0.0026(16) -0.0027(17) 0.0026(17)
C32 0.035(2) 0.034(2) 0.044(3) -0.001(2) 0.005(2) -0.002(2)
C33 0.036(3) 0.039(3) 0.066(4) -0.002(2) 0.003(2) -0.005(2)
C34 0.048(3) 0.032(3) 0.053(3) -0.005(2) -0.005(2) -0.001(2)
C35 0.043(3) 0.034(2) 0.042(3) -0.009(2) -0.001(2) 0.003(2)
C36 0.038(3) 0.042(3) 0.034(2) -0.003(2) 0.0030(19) -0.005(2)
C41 0.044(3) 0.034(2) 0.036(2) 0.001(2) -0.003(2) -0.003(2)
C42 0.045(3) 0.058(4) 0.065(4) 0.028(3) -0.002(3) 0.004(3)
C43 0.056(4) 0.064(4) 0.075(4) 0.028(4) -0.011(3) 0.004(3)
C44 0.100(6) 0.049(4) 0.099(6) 0.034(4) -0.032(5) 0.008(4)
C45 0.075(5) 0.104(7) 0.114(7) 0.077(6) 0.000(5) -0.018(5)
C46 0.055(4) 0.063(4) 0.086(5) 0.038(4) -0.007(3) -0.011(3)

loop_
_atom_type_symbol
_atom_type_scat_dispersion_real
_atom_type_scat_dispersion_imag
_atom_type_scat_Cromer_Mann_a1
_atom_type_scat_Cromer_Mann_b1
_atom_type_scat_Cromer_Mann_a2
_atom_type_scat_Cromer_Mann_b2
_atom_type_scat_Cromer_Mann_a3
_atom_type_scat_Cromer_Mann_b3
_atom_type_scat_Cromer_Mann_a4
_atom_type_scat_Cromer_Mann_b4
_atom_type_scat_Cromer_Mann_c
_atom_type_scat_source
C 0.0033 0.0016 2.3100 20.8439 1.0200 10.2075 1.5886 0.5687 0.8650 51.6512 0.2156 'International Tables Vol C 4.2.6.8 and 6.1.1.4'
H 0.0000 0.0000 0.4930 10.5109 0.3229 26.1257 0.1402 3.1424 0.0408 57.7998 0.0030 'International Tables Vol C 4.2.6.8 and 6.1.1.4'
B 0.0013 0.0007 2.0545 23.2185 1.3326 1.0210 1.0979 60.3498 0.7068 0.1403 -0.1932 'International Tables Vol C 4.2.6.8 and 6.1.1.4'
F 0.0171 0.0103 3.5392 10.2825 2.6412 4.2944 1.5170 0.2615 1.0243 26.1476 0.2776 'International Tables Vol C 4.2.6.8 and 6.1.1.4'
P 0.1023 0.0942 6.4345 1.9067 4.1791 27.1570 1.7800 0.5260 1.4908 68.1645 1.1149 'International Tables Vol C 4.2.6.8 and 6.1.1.4'
Sb -0.5866 1.5461 19.6418 5.3034 19.0455 0.4607 5.0371 27.9074 2.6827 75.2825 4.5909 'International Tables Vol C 4.2.6.8 and 6.1.1.4'

loop_
_exptl_crystal_face_index_h
_exptl_crystal_face_index_k
_exptl_crystal_face_index_l
_exptl_crystal_face_perp_dist
1 0 0 0.220
-1 0 0 0.190
0 1 0 0.050
0 -1 0 0.080
0 -10 -9 0.075
0 10 -11 0.060
0 7 6 0.037
0 -5 4 0.055
4 -5 4 0.153
4 -10 -9 0.135
9 7 6 0.174
2 5 -4 0.137

loop_
_geom_angle_atom_site_label_1
_geom_angle_atom_site_label_2
_geom_angle_atom_site_label_3
_geom_angle
_geom_angle_publ_flag
P1 B1 P2 116.0(3) yes
P1 B1 H1 107.8 no
P2 B1 H1 107.8 no
P1 B1 H2 107.8 no
P2 B1 H2 107.8 no
H1 B1 H2 109.5 no
B1 P1 C11 116.3(2) yes
B1 P1 C21 109.7(2) yes
C11 P1 C21 110.9(2) yes
B1 P2 C31 115.6(2) yes
B1 P2 C41 111.1(2) yes
C31 P2 C41 109.7(2) yes
F3 Sb1 F1 87.3(3) yes
F3 Sb1 F2 89.9(3) yes
F1 Sb1 F2 86.1(3) yes
F3 Sb1 F6 88.5(3) yes
F1 Sb1 F6 91.1(3) yes
F2 Sb1 F6 176.9(4) yes
F3 Sb1 F5 174.5(3) yes
F1 Sb1 F5 87.4(3) yes
F2 Sb1 F5 90.8(3) yes
F6 Sb1 F5 90.5(3) yes
F3 Sb1 F4 89.6(3) yes
F1 Sb1 F4 176.2(3) yes
F2 Sb1 F4 91.8(3) yes
F6 Sb1 F4 90.9(4) yes
F5 Sb1 F4 95.8(4) yes
P1 C11 C12 113.2(3) yes
P1 C11 C16 111.3(3) yes
C12 C11 C16 110.3(4) yes
P1 C11 H111 107.2 no
C12 C11 H111 107.2 no
C16 C11 H111 107.2 no
C11 C12 C13 110.0(4) yes
C11 C12 H121 109.3 no
C13 C12 H121 109.3 no
C11 C12 H122 109.3 no
C13 C12 H122 109.3 no
H121 C12 H122 109.5 no
C12 C13 C14 111.6(5) yes
C12 C13 H131 108.9 no
C14 C13 H131 108.9 no
C12 C13 H132 108.9 no
C14 C13 H132 108.9 no
H131 C13 H132 109.5 no
C13 C14 C15 110.9(5) yes
C13 C14 H141 109.1 no
C15 C14 H141 109.1 no
C13 C14 H142 109.1 no
C15 C14 H142 109.1 no
H141 C14 H142 109.5 no
C14 C15 C16 111.8(4) yes
C14 C15 H151 108.9 no
C16 C15 H151 108.9 no
C14 C15 H152 108.9 no
C16 C15 H152 108.9 no
H151 C15 H152 109.5 no
C11 C16 C15 110.1(4) yes
C11 C16 H161 109.3 no
C15 C16 H161 109.3 no
C11 C16 H162 109.3 no
C15 C16 H162 109.3 no
H161 C16 H162 109.5 no
P1 C21 C22 112.2(3) yes
P1 C21 C26 110.7(3) yes
C22 C21 C26 110.7(4) yes
P1 C21 H211 107.7 no
C22 C21 H211 107.7 no
C26 C21 H211 107.7 no
C21 C22 C23 110.7(4) yes
C21 C22 H221 109.2 no
C23 C22 H221 109.2 no
C21 C22 H222 109.2 no
C23 C22 H222 109.2 no
H221 C22 H222 109.5 no
C22 C23 C24 111.1(4) yes
C22 C23 H231 109.1 no
C24 C23 H231 109.1 no
C22 C23 H232 109.1 no
C24 C23 H232 109.1 no
H231 C23 H232 109.5 no
C23 C24 C25 111.8(4) yes
C23 C24 H241 108.9 no
C25 C24 H241 108.9 no
C23 C24 H242 108.9 no
C25 C24 H242 108.9 no
H241 C24 H242 109.5 no
C24 C25 C26 111.4(4) yes
C24 C25 H251 109.0 no
C26 C25 H251 109.0 no
C24 C25 H252 109.0 no
C26 C25 H252 109.0 no
H251 C25 H252 109.5 no
C25 C26 C21 110.2(4) yes
C25 C26 H261 109.3 no
C21 C26 H261 109.3 no
C25 C26 H262 109.3 no
C21 C26 H262 109.3 no
H261 C26 H262 109.5 no
P2 C31 C32 113.1(3) yes
P2 C31 C36 112.3(3) yes
C32 C31 C36 110.7(4) yes
P2 C31 H311 106.8 no
C32 C31 H311 106.8 no
C36 C31 H311 106.8 no
C31 C32 C33 109.9(4) yes
C31 C32 H321 109.4 no
C33 C32 H321 109.4 no
C31 C32 H322 109.4 no
C33 C32 H322 109.4 no
H321 C32 H322 109.5 no
C32 C33 C34 111.3(5) yes
C32 C33 H331 109.0 no
C34 C33 H331 109.0 no
C32 C33 H332 109.0 no
C34 C33 H332 109.0 no
H331 C33 H332 109.5 no
C33 C34 C35 111.6(4) yes
C33 C34 H341 108.9 no
C35 C34 H341 108.9 no
C33 C34 H342 108.9 no
C35 C34 H342 108.9 no
H341 C34 H342 109.5 no
C34 C35 C36 111.5(4) yes
C34 C35 H351 109.0 no
C36 C35 H351 109.0 no
C34 C35 H352 109.0 no
C36 C35 H352 109.0 no
H351 C35 H352 109.5 no
C35 C36 C31 110.7(4) yes
C35 C36 H361 109.2 no
C31 C36 H361 109.2 no
C35 C36 H362 109.1 no
C31 C36 H362 109.2 no
H361 C36 H362 109.5 no
P2 C41 C42 112.9(4) yes
P2 C41 C46 111.7(4) yes
C42 C41 C46 110.5(5) yes
P2 C41 H411 107.1 no
C42 C41 H411 107.1 no
C46 C41 H411 107.1 no
C41 C42 C43 111.1(5) yes
C41 C42 H421 109.1 no
C43 C42 H421 109.1 no
C41 C42 H422 109.1 no
C43 C42 H422 109.1 no
H421 C42 H422 109.5 no
C42 C43 C44 110.1(6) yes
C42 C43 H431 109.3 no
C44 C43 H431 109.3 no
C42 C43 H432 109.3 no
C44 C43 H432 109.3 no
H431 C43 H432 109.5 no
C43 C44 C45 111.5(6) yes
C43 C44 H441 109.0 no
C45 C44 H441 109.0 no
C43 C44 H442 109.0 no
C45 C44 H442 109.0 no
H441 C44 H442 109.5 no
C44 C45 C46 110.6(7) yes
C44 C45 H451 109.2 no
C46 C45 H451 109.2 no
C44 C45 H452 109.2 no
C46 C45 H452 109.2 no
H451 C45 H452 109.5 no
C45 C46 C41 110.5(6) yes
C45 C46 H461 109.2 no
C41 C46 H461 109.2 no
C45 C46 H462 109.2 no
C41 C46 H462 109.2 no
H461 C46 H462 109.5 no

loop_
_geom_bond_atom_site_label_1
_geom_bond_atom_site_label_2
_geom_bond_distance
_geom_bond_publ_flag
B1 P1 1.932(5) yes
B1 P2 1.912(6) yes
B1 H1 1.080 no
B1 H2 1.080 no
F1 Sb1 1.870(5) yes
F2 Sb1 1.842(4) yes
F3 Sb1 1.880(5) yes
F4 Sb1 1.815(5) yes
F5 Sb1 1.823(5) yes
F6 Sb1 1.842(5) yes
P1 C11 1.825(5) yes
P1 C21 1.835(5) yes
P2 C31 1.818(5) yes
P2 C41 1.829(5) yes
C11 C12 1.536(6) yes
C11 C16 1.539(6) yes
C11 H111 0.950 no
C12 C13 1.526(7) yes
C12 H121 0.950 no
C12 H122 0.950 no
C13 C14 1.518(8) yes
C13 H131 0.950 no
C13 H132 0.950 no
C14 C15 1.521(8) yes
C14 H141 0.950 no
C14 H142 0.950 no
C15 C16 1.533(7) yes
C15 H151 0.950 no
C15 H152 0.950 no
C16 H161 0.950 no
C16 H162 0.950 no
C21 C22 1.530(6) yes
C21 C26 1.527(7) yes
C21 H211 0.950 no
C22 C23 1.525(7) yes
C22 H221 0.950 no
C22 H222 0.950 no
C23 C24 1.512(8) yes
C23 H231 0.950 no
C23 H232 0.950 no
C24 C25 1.530(8) yes
C24 H241 0.950 no
C24 H242 0.950 no
C25 C26 1.531(7) yes
C25 H251 0.950 no
C25 H252 0.950 no
C26 H261 0.950 no
C26 H262 0.950 no
C31 C32 1.534(6) yes
C31 C36 1.529(6) yes
C31 H311 0.950 no
C32 C33 1.525(7) yes
C32 H321 0.950 no
C32 H322 0.950 no
C33 C34 1.519(8) yes
C33 H331 0.950 no
C33 H332 0.950 no
C34 C35 1.518(7) yes
C34 H341 0.950 no
C34 H342 0.950 no
C35 C36 1.531(7) yes
C35 H351 0.950 no
C35 H352 0.950 no
C36 H361 0.950 no
C36 H362 0.950 no
C41 C42 1.510(8) yes
C41 C46 1.524(8) yes
C41 H411 0.950 no
C42 C43 1.531(8) yes
C42 H421 0.950 no
C42 H422 0.950 no
C43 C44 1.519(10) yes
C43 H431 0.950 no
C43 H432 0.950 no
C44 C45 1.503(12) yes
C44 H441 0.950 no
C44 H442 0.950 no
C45 C46 1.543(9) yes
C45 H451 0.950 no
C45 H452 0.950 no
C46 H461 0.950 no
C46 H462 0.950 no
